data_7100002
_journal_name_full 'Chemical Communications'
_journal_paper_doi 10.1039/b414470h
_journal_year 2005
_chemical_absolute_configuration syn
_chemical_formula_moiety 'C17 H24 N4 O2'
_chemical_formula_sum 'C17 H24 N4 O2'
_chemical_formula_weight 316.4
_space_group_IT_number 4
_symmetry_cell_setting monoclinic
_symmetry_space_group_name_Hall 'P 2yb'
_symmetry_space_group_name_H-M 'P 1 21 1'
_cell_angle_alpha 90
_cell_angle_beta 91.021(4)
_cell_angle_gamma 90
_cell_formula_units_Z 4
_cell_length_a 6.131(1)
_cell_length_b 13.950(2)
_cell_length_c 20.220(3)
_cell_measurement_temperature 150(2)
_cell_measurement_wavelength 0.71073
_cell_volume 1729.1(5)
_diffrn_ambient_temperature 150(2)
_exptl_crystal_density_diffrn 1.215
_cod_original_sg_symbol_H-M 'P 21'
_cod_database_code 7100002

loop_
_symmetry_equiv_pos_as_xyz
'x, y, z'
'-x, y+1/2, -z'

loop_
_atom_site_label
_atom_site_type_symbol
_atom_site_fract_x
_atom_site_fract_y
_atom_site_fract_z
_atom_site_U_iso_or_equiv
_atom_site_adp_type
_atom_site_occupancy
_atom_site_symmetry_multiplicity
_atom_site_calc_flag
_atom_site_refinement_flags
_atom_site_disorder_assembly
_atom_site_disorder_group
N1A N 1.0926(3) 0.45094(12) 0.53862(9) 0.0293(4) Uani 1 1 d . . .
H1NA H 1.182(4) 0.4748(17) 0.5125(11) 0.037(6) Uiso 1 1 d . . .
H2NA H 0.991(4) 0.4830(17) 0.5581(10) 0.035(6) Uiso 1 1 d . . .
N2A N 0.9647(2) 0.16396(11) 0.48993(7) 0.0205(3) Uani 1 1 d . . .
N3A N 0.5918(2) 0.07552(12) 0.54326(7) 0.0246(3) Uani 1 1 d . . .
N4A N 1.2572(2) 0.07035(11) 0.40540(7) 0.0238(3) Uani 1 1 d . . .
O1A O 0.5265(2) 0.21057(10) 0.60149(6) 0.0282(3) Uani 1 1 d . . .
O2A O 1.4611(2) 0.20481(10) 0.40159(6) 0.0269(3) Uani 1 1 d . . .
C1A C 1.0503(3) 0.35864(13) 0.52341(9) 0.0220(4) Uani 1 1 d . . .
C2A C 1.1861(3) 0.30653(13) 0.48117(9) 0.0224(4) Uani 1 1 d . . .
H2A H 1.3112 0.3359 0.463 0.027 Uiso 1 1 calc R . .
C3A C 1.1366(3) 0.21245(13) 0.46632(8) 0.0195(4) Uani 1 1 d . . .
C4A C 0.8378(3) 0.21377(13) 0.53130(8) 0.0198(4) Uani 1 1 d . . .
C5A C 0.8718(3) 0.30883(13) 0.54911(9) 0.0222(4) Uani 1 1 d . . .
H5A H 0.7751 0.3399 0.5784 0.027 Uiso 1 1 calc R . .
C6A C 0.6492(3) 0.16019(14) 0.55816(8) 0.0208(4) Uani 1 1 d . . .
C7A C 0.3527(3) 0.14651(14) 0.62066(9) 0.0256(4) Uani 1 1 d . . .
H7A1 H 0.2082 0.1758 0.6115 0.031 Uiso 1 1 calc R . .
H7A2 H 0.3644 0.1309 0.6684 0.031 Uiso 1 1 calc R . .
C8A C 0.3844(3) 0.05593(14) 0.57820(9) 0.0232(4) Uani 1 1 d . . .
H8A H 0.2637 0.0537 0.5443 0.028 Uiso 1 1 calc R . .
C9A C 0.3860(3) -0.03893(14) 0.61523(10) 0.0274(4) Uani 1 1 d . . .
H9A H 0.4126 -0.0905 0.582 0.033 Uiso 1 1 calc R . .
C10A C 0.1620(3) -0.05757(17) 0.64434(10) 0.0368(5) Uani 1 1 d . . .
H10A H 0.134 -0.0106 0.6792 0.055 Uiso 1 1 calc R . .
H10B H 0.1582 -0.1223 0.6631 0.055 Uiso 1 1 calc R . .
H10C H 0.0498 -0.0518 0.6094 0.055 Uiso 1 1 calc R . .
C11A C 0.5644(3) -0.04678(19) 0.66788(11) 0.0430(5) Uani 1 1 d . . .
H11A H 0.7035 -0.0263 0.6494 0.064 Uiso 1 1 calc R . .
H11B H 0.5764 -0.1135 0.6828 0.064 Uiso 1 1 calc R . .
H11C H 0.5285 -0.0057 0.7055 0.064 Uiso 1 1 calc R . .
C12A C 1.2826(3) 0.15703(13) 0.42288(8) 0.0199(4) Uani 1 1 d . . .
C13A C 1.5887(3) 0.13439(14) 0.36589(9) 0.0279(4) Uani 1 1 d . . .
H13A H 1.7284 0.1211 0.3894 0.033 Uiso 1 1 calc R . .
H13B H 1.6198 0.1571 0.3206 0.033 Uiso 1 1 calc R . .
C14A C 1.4432(3) 0.04441(14) 0.36377(9) 0.0255(4) Uani 1 1 d . . .
H14A H 1.5243 -0.0099 0.3851 0.031 Uiso 1 1 calc R . .
C15A C 1.3651(3) 0.01323(16) 0.29485(10) 0.0322(5) Uani 1 1 d . . .
H15A H 1.2637 -0.0422 0.3005 0.039 Uiso 1 1 calc R . .
C16A C 1.5577(4) -0.02196(19) 0.25459(11) 0.0466(6) Uani 1 1 d . . .
H16A H 1.6596 0.0311 0.2477 0.07 Uiso 1 1 calc R . .
H16B H 1.5046 -0.0458 0.2116 0.07 Uiso 1 1 calc R . .
H16C H 1.6325 -0.0738 0.2786 0.07 Uiso 1 1 calc R . .
C17A C 1.2394(4) 0.0918(2) 0.25868(11) 0.0480(6) Uani 1 1 d . . .
H17A H 1.3355 0.1468 0.2516 0.072 Uiso 1 1 calc R . .
H17B H 1.1151 0.1117 0.2852 0.072 Uiso 1 1 calc R . .
H17C H 1.1864 0.0675 0.2158 0.072 Uiso 1 1 calc R . .
N1B N 0.4028(3) 1.23881(13) -0.00011(10) 0.0357(4) Uani 1 1 d . . .
H1NB H 0.289(4) 1.2640(18) 0.0146(11) 0.035(6) Uiso 1 1 d . . .
H2NB H 0.483(4) 1.2765(19) -0.0283(11) 0.041(7) Uiso 1 1 d . . .
N2B N 0.5692(2) 0.95019(11) 0.02744(7) 0.0213(3) Uani 1 1 d . . .
N3B N 0.2863(2) 0.83079(11) 0.09601(7) 0.0234(3) Uani 1 1 d . . .
N4B N 0.9431(2) 0.88174(12) -0.03837(7) 0.0255(3) Uani 1 1 d . . .
O1B O 0.0699(2) 0.95776(10) 0.11763(6) 0.0270(3) Uani 1 1 d . . .
O2B O 0.9983(2) 1.03039(9) -0.07883(7) 0.0280(3) Uani 1 1 d . . .
C6B C 0.2508(3) 0.91997(13) 0.08994(8) 0.0211(4) Uani 1 1 d . . .
C3B C 0.6942(3) 1.01156(13) -0.00692(9) 0.0211(4) Uani 1 1 d . . .
C12B C 0.8845(3) 0.96845(13) -0.04048(8) 0.0213(4) Uani 1 1 d . . .
C5B C 0.3276(3) 1.08374(14) 0.04791(9) 0.0232(4) Uani 1 1 d . . .
H5B H 0.1989 1.106 0.0684 0.028 Uiso 1 1 calc R . .
C2B C 0.6483(3) 1.10783(13) -0.01507(9) 0.0238(4) Uani 1 1 d . . .
H2B H 0.7461 1.1477 -0.0384 0.029 Uiso 1 1 calc R . .
C4B C 0.3900(3) 0.98884(13) 0.05401(8) 0.0201(4) Uani 1 1 d . . .
C13B C 1.1762(3) 0.97446(14) -0.10544(9) 0.0268(4) Uani 1 1 d . . .
H13C H 1.3182 0.9961 -0.0868 0.032 Uiso 1 1 calc R . .
H13D H 1.1792 0.9799 -0.1542 0.032 Uiso 1 1 calc R . .
C1B C 0.4564(3) 1.14680(14) 0.01120(9) 0.0243(4) Uani 1 1 d . . .
C8B C 0.1091(3) 0.79112(14) 0.13684(9) 0.0248(4) Uani 1 1 d . . .
H8B H 0.0323 0.739 0.1117 0.03 Uiso 1 1 calc R . .
C14B C 1.1272(3) 0.87109(15) -0.08430(9) 0.0266(4) Uani 1 1 d . . .
H14B H 1.2565 0.8442 -0.0598 0.032 Uiso 1 1 calc R . .
C9B C 0.2020(3) 0.75050(15) 0.20188(9) 0.0323(5) Uani 1 1 d . . .
H9B H 0.2682 0.8045 0.2278 0.039 Uiso 1 1 calc R . .
C15B C 1.0621(4) 0.80323(16) -0.14096(11) 0.0371(5) Uani 1 1 d . . .
H15B H 1.0087 0.7424 -0.1206 0.045 Uiso 1 1 calc R . .
C10B C 0.0219(4) 0.70595(19) 0.24309(11) 0.0499(6) Uani 1 1 d . . .
H10D H -0.0486 0.6541 0.2179 0.075 Uiso 1 1 calc R . .
H10E H -0.0865 0.755 0.2536 0.075 Uiso 1 1 calc R . .
H10F H 0.0852 0.6801 0.2842 0.075 Uiso 1 1 calc R . .
C7B C -0.0469(3) 0.87647(16) 0.14532(10) 0.0321(5) Uani 1 1 d . . .
H7B1 H -0.1862 0.8654 0.121 0.039 Uiso 1 1 calc R . .
H7B2 H -0.0779 0.8873 0.1926 0.039 Uiso 1 1 calc R . .
C11B C 0.3806(4) 0.67625(18) 0.18931(11) 0.0456(6) Uani 1 1 d . . .
H11D H 0.3182 0.622 0.1647 0.068 Uiso 1 1 calc R . .
H11E H 0.4411 0.6536 0.2317 0.068 Uiso 1 1 calc R . .
H11F H 0.4966 0.7056 0.1635 0.068 Uiso 1 1 calc R . .
C16B C 1.2608(4) 0.7781(2) -0.18228(12) 0.0522(7) Uani 1 1 d . . .
H16D H 1.2177 0.7327 -0.2171 0.078 Uiso 1 1 calc R . .
H16E H 1.3734 0.7489 -0.1538 0.078 Uiso 1 1 calc R . .
H16F H 1.3186 0.8365 -0.2024 0.078 Uiso 1 1 calc R . .
C17B C 0.8756(4) 0.8437(2) -0.18388(12) 0.0546(7) Uani 1 1 d . . .
H17D H 0.9252 0.9018 -0.2064 0.082 Uiso 1 1 calc R . .
H17E H 0.7518 0.8594 -0.1559 0.082 Uiso 1 1 calc R . .
H17F H 0.8305 0.7959 -0.2169 0.082 Uiso 1 1 calc R . .

loop_
_atom_site_aniso_label
_atom_site_aniso_U_11
_atom_site_aniso_U_22
_atom_site_aniso_U_33
_atom_site_aniso_U_23
_atom_site_aniso_U_13
_atom_site_aniso_U_12
N1A 0.0303(9) 0.0174(8) 0.0405(10) -0.0025(8) 0.0120(8) -0.0010(7)
N2A 0.0202(7) 0.0189(8) 0.0224(7) 0.0007(6) 0.0030(6) 0.0000(6)
N3A 0.0240(8) 0.0230(8) 0.0271(8) -0.0004(7) 0.0093(6) -0.0037(7)
N4A 0.0255(8) 0.0210(8) 0.0251(8) -0.0019(7) 0.0074(6) 0.0001(7)
O1A 0.0233(7) 0.0243(7) 0.0375(8) -0.0072(6) 0.0117(6) -0.0033(6)
O2A 0.0237(6) 0.0225(7) 0.0350(7) -0.0048(6) 0.0109(6) -0.0017(6)
C1A 0.0246(9) 0.0155(9) 0.0260(9) 0.0014(7) -0.0003(7) 0.0031(7)
C2A 0.0220(9) 0.0192(9) 0.0260(9) 0.0022(7) 0.0045(7) -0.0014(7)
C3A 0.0209(9) 0.0181(9) 0.0197(8) 0.0014(7) 0.0013(7) 0.0014(7)
C4A 0.0189(8) 0.0189(9) 0.0216(9) 0.0012(7) -0.0006(7) -0.0002(7)
C5A 0.0224(9) 0.0198(9) 0.0246(9) -0.0017(7) 0.0036(7) 0.0029(7)
C6A 0.0201(8) 0.0232(10) 0.0192(8) 0.0005(7) 0.0028(7) 0.0023(7)
C7A 0.0223(9) 0.0275(10) 0.0273(9) -0.0003(8) 0.0063(7) -0.0007(8)
C8A 0.0192(9) 0.0263(10) 0.0242(9) 0.0004(8) 0.0042(7) -0.0020(8)
C9A 0.0267(9) 0.0236(10) 0.0321(10) 0.0013(8) 0.0080(8) -0.0016(8)
C10A 0.0327(11) 0.0423(13) 0.0358(11) 0.0022(10) 0.0098(8) -0.0102(10)
C11A 0.0327(11) 0.0473(13) 0.0489(13) 0.0158(12) -0.0009(9) 0.0055(10)
C12A 0.0194(8) 0.0198(9) 0.0208(8) 0.0032(8) 0.0028(7) -0.0010(7)
C13A 0.0231(9) 0.0319(11) 0.0288(10) -0.0081(8) 0.0084(8) -0.0011(8)
C14A 0.0252(9) 0.0233(10) 0.0283(10) -0.0027(8) 0.0067(7) 0.0015(8)
C15A 0.0301(10) 0.0348(11) 0.0320(11) -0.0126(9) 0.0083(8) -0.0048(9)
C16A 0.0439(13) 0.0541(15) 0.0422(13) -0.0209(12) 0.0138(10) -0.0023(12)
C17A 0.0460(13) 0.0641(17) 0.0336(12) -0.0064(12) -0.0042(10) 0.0053(12)
N1B 0.0360(10) 0.0179(9) 0.0537(12) 0.0040(8) 0.0179(9) 0.0032(8)
N2B 0.0213(7) 0.0192(8) 0.0236(7) 0.0009(6) 0.0030(6) 0.0009(6)
N3B 0.0251(8) 0.0207(8) 0.0247(8) 0.0042(6) 0.0076(6) -0.0005(7)
N4B 0.0255(8) 0.0228(8) 0.0285(8) -0.0002(7) 0.0067(6) 0.0014(7)
O1B 0.0269(7) 0.0210(6) 0.0334(7) -0.0005(6) 0.0124(5) 0.0009(6)
O2B 0.0227(7) 0.0240(7) 0.0379(8) 0.0041(6) 0.0099(6) -0.0010(5)
C6B 0.0229(9) 0.0219(9) 0.0187(8) -0.0017(7) 0.0027(7) 0.0020(7)
C3B 0.0197(9) 0.0200(9) 0.0236(9) -0.0001(7) 0.0012(7) -0.0017(7)
C12B 0.0201(8) 0.0200(10) 0.0239(9) 0.0014(7) 0.0007(7) -0.0037(7)
C5B 0.0244(9) 0.0204(9) 0.0251(9) -0.0039(8) 0.0055(7) 0.0016(7)
C2B 0.0232(9) 0.0196(9) 0.0287(10) 0.0024(8) 0.0043(7) -0.0029(7)
C4B 0.0222(9) 0.0195(9) 0.0186(8) -0.0024(7) 0.0018(7) 0.0000(7)
C13B 0.0201(9) 0.0302(11) 0.0304(10) -0.0019(8) 0.0077(7) -0.0010(8)
C1B 0.0279(10) 0.0166(9) 0.0285(10) -0.0025(8) 0.0030(8) -0.0009(8)
C8B 0.0260(10) 0.0226(10) 0.0261(9) 0.0021(8) 0.0059(7) -0.0026(8)
C14B 0.0210(9) 0.0284(10) 0.0306(10) 0.0016(9) 0.0062(8) 0.0025(8)
C9B 0.0391(11) 0.0312(11) 0.0266(10) 0.0044(9) 0.0020(8) -0.0078(9)
C15B 0.0387(12) 0.0290(11) 0.0442(12) -0.0110(10) 0.0148(10) -0.0051(9)
C10B 0.0581(15) 0.0524(15) 0.0398(12) 0.0185(12) 0.0142(11) -0.0075(13)
C7B 0.0308(11) 0.0288(10) 0.0372(11) 0.0050(9) 0.0140(9) -0.0009(9)
C11B 0.0456(13) 0.0509(15) 0.0402(12) 0.0174(11) -0.0039(10) 0.0054(11)
C16B 0.0538(15) 0.0523(15) 0.0511(15) -0.0171(13) 0.0208(12) 0.0041(13)
C17B 0.0379(13) 0.0756(19) 0.0502(14) -0.0244(14) -0.0047(11) -0.0112(13)

loop_
_geom_bond_atom_site_label_1
_geom_bond_atom_site_label_2
_geom_bond_distance
_geom_bond_site_symmetry_2
_geom_bond_publ_flag
N1A C1A 1.348(2) . ?
N1A H1NA 0.84(2) . ?
N1A H2NA 0.87(2) . ?
N2A C4A 1.346(2) . ?
N2A C3A 1.347(2) . ?
N3A C6A 1.267(3) . ?
N3A C8A 1.491(2) . ?
N4A C12A 1.269(2) . ?
N4A C14A 1.475(2) . ?
O1A C6A 1.360(2) . ?
O1A C7A 1.449(2) . ?
O2A C12A 1.358(2) . ?
O2A C13A 1.455(2) . ?
C1A C5A 1.404(3) . ?
C1A C2A 1.406(2) . ?
C2A C3A 1.379(3) . ?
C2A H2A 0.95 . ?
C3A C12A 1.483(2) . ?
C4A C5A 1.389(3) . ?
C4A C6A 1.488(2) . ?
C5A H5A 0.95 . ?
C7A C8A 1.542(3) . ?
C7A H7A1 0.99 . ?
C7A H7A2 0.99 . ?
C8A C9A 1.520(3) . ?
C8A H8A 1 . ?
C9A C11A 1.517(3) . ?
C9A C10A 1.526(3) . ?
C9A H9A 1 . ?
C10A H10A 0.98 . ?
C10A H10B 0.98 . ?
C10A H10C 0.98 . ?
C11A H11A 0.98 . ?
C11A H11B 0.98 . ?
C11A H11C 0.98 . ?
C13A C14A 1.540(3) . ?
C13A H13A 0.99 . ?
C13A H13B 0.99 . ?
C14A C15A 1.529(3) . ?
C14A H14A 1 . ?
C15A C17A 1.520(3) . ?
C15A C16A 1.527(3) . ?
C15A H15A 1 . ?
C16A H16A 0.98 . ?
C16A H16B 0.98 . ?
C16A H16C 0.98 . ?
C17A H17A 0.98 . ?
C17A H17B 0.98 . ?
C17A H17C 0.98 . ?
N1B C1B 1.344(3) . ?
N1B H1NB 0.84(2) . ?
N1B H2NB 0.92(3) . ?
N2B C4B 1.345(2) . ?
N2B C3B 1.350(2) . ?
N3B C6B 1.269(2) . ?
N3B C8B 1.483(2) . ?
N4B C12B 1.262(3) . ?
N4B C14B 1.482(2) . ?
O1B C6B 1.358(2) . ?
O1B C7B 1.458(2) . ?
O2B C12B 1.362(2) . ?
O2B C13B 1.452(2) . ?
C6B C4B 1.484(2) . ?
C3B C2B 1.381(3) . ?
C3B C12B 1.487(2) . ?
C5B C4B 1.383(3) . ?
C5B C1B 1.403(3) . ?
C5B H5B 0.95 . ?
C2B C1B 1.408(3) . ?
C2B H2B 0.95 . ?
C13B C14B 1.535(3) . ?
C13B H13C 0.99 . ?
C13B H13D 0.99 . ?
C8B C9B 1.532(3) . ?
C8B C7B 1.539(3) . ?
C8B H8B 1 . ?
C14B C15B 1.534(3) . ?
C14B H14B 1 . ?
C9B C10B 1.527(3) . ?
C9B C11B 1.532(3) . ?
C9B H9B 1 . ?
C15B C16B 1.531(3) . ?
C15B C17B 1.531(4) . ?
C15B H15B 1 . ?
C10B H10D 0.98 . ?
C10B H10E 0.98 . ?
C10B H10F 0.98 . ?
C7B H7B1 0.99 . ?
C7B H7B2 0.99 . ?
C11B H11D 0.98 . ?
C11B H11E 0.98 . ?
C11B H11F 0.98 . ?
C16B H16D 0.98 . ?
C16B H16E 0.98 . ?
C16B H16F 0.98 . ?
C17B H17D 0.98 . ?
C17B H17E 0.98 . ?
C17B H17F 0.98 . ?

loop_
_cod_related_entry_id
_cod_related_entry_database
_cod_related_entry_code
1 ChemSpider 30652942
